data_7249701
loop_
_publ_author_name
'Xue, Zhen-Dong'
'Zhang, Yi'
'Zhu, Hao-Yu'
'Shao, Juan-Juan'
'Gao, Qiang'
'Wang, Fang-Ming'

_publ_section_title
;
 Realizing cuprous iodide hybrid materials with long luminescence
 lifetimes and high internal quantum yields by aggregation-induced
 emission
;
_journal_name_full CrystEngComm
_journal_paper_doi 10.1039/D4CE00898G
_journal_year 2025
_chemical_formula_moiety 'C40 H35 Cu I N2 P2'
_chemical_formula_sum 'C40 H34 Cu I N2 P2'
_chemical_formula_weight 795.07
_space_group_crystal_system monoclinic
_space_group_IT_number 14
_space_group_name_Hall '-P 2yn'
_space_group_name_H-M_alt 'P 1 21/n 1'
_atom_sites_solution_hydrogens geom
_atom_sites_solution_primary direct
_audit_creation_date 2023-03-16
_audit_creation_method
;
Olex2 1.2
(compiled 2017.03.28 svn.r3405 for OlexSys, GUI svn.r5337)
;
_audit_update_record
;
2024-04-22 deposited with the CCDC.	2024-12-16 downloaded from the CCDC.
;
_cell_angle_alpha 90
_cell_angle_beta 103.322(2)
_cell_angle_gamma 90
_cell_formula_units_Z 4
_cell_length_a 13.4509(6)
_cell_length_b 12.8405(5)
_cell_length_c 21.9611(9)
_cell_measurement_reflns_used 9858
_cell_measurement_temperature 296(2)
_cell_measurement_theta_max 27.470
_cell_measurement_theta_min 2.480
_cell_volume 3691.0(3)
_computing_cell_refinement 'SAINT V8.18C (?, 2016)'
_computing_data_reduction 'SAINT V8.18C (?, 2016)'
_computing_molecular_graphics 'Olex2 (Dolomanov et al., 2009)'
_computing_publication_material 'Olex2 (Dolomanov et al., 2009)'
_computing_structure_refinement 'ShelXL (Sheldrick, 2015)'
_computing_structure_solution 'SIR2004 (Burla et al., 2007)'
_diffrn_ambient_temperature 296.15
_diffrn_measured_fraction_theta_full 0.999
_diffrn_measured_fraction_theta_max 0.994
_diffrn_measurement_device_type 'CCD area detector'
_diffrn_measurement_method 'phi and omega scans'
_diffrn_radiation_monochromator graphite
_diffrn_radiation_type MoK\a
_diffrn_radiation_wavelength 0.71073
_diffrn_reflns_av_R_equivalents 0.0207
_diffrn_reflns_av_unetI/netI 0.0199
_diffrn_reflns_Laue_measured_fraction_full 0.999
_diffrn_reflns_Laue_measured_fraction_max 0.994
_diffrn_reflns_limit_h_max 17
_diffrn_reflns_limit_h_min -17
_diffrn_reflns_limit_k_max 14
_diffrn_reflns_limit_k_min -16
_diffrn_reflns_limit_l_max 28
_diffrn_reflns_limit_l_min -27
_diffrn_reflns_number 36933
_diffrn_reflns_point_group_measured_fraction_full 0.999
_diffrn_reflns_point_group_measured_fraction_max 0.994
_diffrn_reflns_theta_full 25.242
_diffrn_reflns_theta_max 27.513
_diffrn_reflns_theta_min 2.222
_diffrn_standards_number 0
_exptl_absorpt_coefficient_mu 1.544
_exptl_absorpt_correction_type none
_exptl_crystal_colour colourless
_exptl_crystal_colour_primary colourless
_exptl_crystal_density_diffrn 1.431
_exptl_crystal_description block
_exptl_crystal_F_000 1600
_refine_diff_density_max 1.061
_refine_diff_density_min -0.785
_refine_diff_density_rms 0.058
_refine_ls_extinction_method none
_refine_ls_goodness_of_fit_ref 1.036
_refine_ls_hydrogen_treatment constr
_refine_ls_matrix_type full
_refine_ls_number_parameters 426
_refine_ls_number_reflns 8433
_refine_ls_number_restraints 706
_refine_ls_restrained_S_all 1.164
_refine_ls_R_factor_all 0.0448
_refine_ls_R_factor_gt 0.0333
_refine_ls_shift/su_max 0.005
_refine_ls_shift/su_mean 0.001
_refine_ls_structure_factor_coef Fsqd
_refine_ls_weighting_details 'w=1/[\s^2^(Fo^2^)+(0.0337P)^2^+3.3069P] where P=(Fo^2^+2Fc^2^)/3'
_refine_ls_weighting_scheme calc
_refine_ls_wR_factor_gt 0.0793
_refine_ls_wR_factor_ref 0.0845
_reflns_Friedel_coverage 0.000
_reflns_number_gt 6928
_reflns_number_total 8433
_reflns_threshold_expression 'I > 2\s(I)'
_cod_data_source_file d4ce00898g2.cif
_cod_data_source_block 1_CCDC3
_cod_database_code 7249701
_shelx_shelxl_version_number 2016/6
_shelx_space_group_comment
;
The symmetry employed for this shelxl refinement is uniquely defined
by the following loop, which should always be used as a source of
symmetry information in preference to the above space-group names.
They are only intended as comments.
;
_olex2_refinement_description
;
1. Fixed Uiso
 At 1.2 times of:
  All C(H) groups, All N(H) groups
 At 1.5 times of:
  All C(H,H,H) groups
2. Rigid bond restraints
 All non-hydrogen atoms
 with sigma for 1-2 distances of 0.005 and sigma for 1-3 distances of 0.01
3. Uiso/Uaniso restraints and constraints
All non-hydrogen atoms have similar U: within 2A with sigma of 0.005 and sigma
for terminal atoms of 0.01
All non-hydrogen atoms restrained to be isotropic: with sigma of 0.005 and
sigma for terminal atoms of 0.01
4. Others
 Fixed Sof: C43(0.5) H43A(0.5) H43B(0.5) H43C(0.5) C44(0.5) H44A(0.5)
 H44B(0.5) H44C(0.5)
5.a Aromatic/amide H refined with riding coordinates:
 C20(H20), C0AA(H0AA), C14(H14), C30(H30), N2(H2), C8(H8), C15(H15), C21(H21),
 C26(H26), C9(H9), C27(H27), C10(H10), C3(H3), C4(H4), C22(H22), C31(H31),
 C5(H5), C23(H23), C24(H24), C16(H16), C28(H28), C32(H32), C6(H6), C11(H11),
 C17(H17), C18(H18), C12(H12), C34(H34), C39(H39), C40(H40), C41(H41), C42(H42)
5.b Idealised Me refined as rotating group:
 C43(H43A,H43B,H43C), C44(H44A,H44B,H44C)
;
_olex2_submission_special_instructions 'No special instructions were received'

loop_
_space_group_symop_operation_xyz
'x, y, z'
'-x+1/2, y+1/2, -z+1/2'
'-x, -y, -z'
'x-1/2, -y-1/2, z-1/2'

loop_
_atom_site_label
_atom_site_type_symbol
_atom_site_fract_x
_atom_site_fract_y
_atom_site_fract_z
_atom_site_U_iso_or_equiv
_atom_site_adp_type
_atom_site_occupancy
_atom_site_site_symmetry_order
_atom_site_calc_flag
_atom_site_refinement_flags_posn
_atom_site_refinement_flags_adp
_atom_site_refinement_flags_occupancy
_atom_site_disorder_assembly
_atom_site_disorder_group
I1 I 0.19906(2) 1.01338(2) 0.89379(2) 0.05109(7) Uani 1 1 d . U . . .
Cu2 Cu 0.15778(3) 0.81244(3) 0.86621(2) 0.04564(9) Uani 1 1 d . U . . .
P3 P 0.22232(5) 0.71902(5) 0.95524(3) 0.04379(16) Uani 1 1 d . U . . .
P4 P -0.00963(5) 0.80846(6) 0.81451(3) 0.04486(16) Uani 1 1 d . U . . .
C19 C 0.3593(2) 0.7351(2) 0.98889(14) 0.0483(6) Uani 1 1 d . U . . .
C29 C 0.2078(2) 0.5777(2) 0.94507(15) 0.0543(6) Uani 1 1 d . U . . .
C13 C -0.0434(2) 0.8956(2) 0.74708(13) 0.0520(6) Uani 1 1 d . U . . .
C7 C -0.0448(2) 0.6799(2) 0.78106(15) 0.0566(7) Uani 1 1 d . U . . .
C25 C 0.1662(2) 0.7476(2) 1.02084(14) 0.0490(6) Uani 1 1 d . U . . .
C1 C -0.1099(2) 0.8347(2) 0.85624(13) 0.0472(6) Uani 1 1 d . U . . .
C20 C 0.4310(2) 0.6573(3) 0.99151(17) 0.0675(8) Uani 1 1 d . U . . .
H20 H 0.410041 0.591103 0.976869 0.081 Uiso 1 1 calc R . . . .
C0AA C -0.1013(2) 0.9233(2) 0.89274(15) 0.0561(7) Uani 1 1 d . U . . .
H0AA H -0.046868 0.968492 0.893838 0.067 Uiso 1 1 calc R . . . .
C14 C -0.0910(4) 1.0156(3) 0.6389(2) 0.0873(10) Uani 1 1 d . U . . .
H14 H -0.107265 1.054988 0.602363 0.105 Uiso 1 1 calc R . . . .
N1 N 0.2436(2) 0.7679(2) 0.80407(12) 0.0650(7) Uani 1 1 d . U . . .
C30 C 0.2317(3) 0.5332(3) 0.89315(19) 0.0674(8) Uani 1 1 d . U . . .
H30 H 0.257578 0.574541 0.865650 0.081 Uiso 1 1 calc R . . . .
N2 N 0.2977(3) 0.6762(3) 0.73514(14) 0.0780(8) Uani 1 1 d . U . . .
H2 H 0.297180 0.633873 0.704733 0.094 Uiso 1 1 calc R . . . .
C8 C -0.0308(3) 0.5958(3) 0.82118(19) 0.0699(8) Uani 1 1 d . U . . .
H8 H -0.004127 0.606271 0.863711 0.084 Uiso 1 1 calc R . . . .
C15 C -0.1408(3) 0.9359(3) 0.72529(16) 0.0640(8) Uani 1 1 d . U . . .
H15 H -0.191233 0.922825 0.747019 0.077 Uiso 1 1 calc R . . . .
C21 C 0.3933(3) 0.8331(3) 1.01024(17) 0.0665(8) Uani 1 1 d . U . . .
H21 H 0.346617 0.887160 1.008305 0.080 Uiso 1 1 calc R . . . .
C26 C 0.0687(2) 0.7891(3) 1.00820(16) 0.0578(7) Uani 1 1 d . U . . .
H26 H 0.034534 0.800030 0.966811 0.069 Uiso 1 1 calc R . . . .
C9 C -0.0824(3) 0.6621(3) 0.71776(19) 0.0828(10) Uani 1 1 d . U . . .
H9 H -0.090361 0.717139 0.689532 0.099 Uiso 1 1 calc R . . . .
C27 C 0.0212(3) 0.8145(3) 1.05522(18) 0.0696(8) Uani 1 1 d . U . . .
H27 H -0.044513 0.842157 1.045592 0.084 Uiso 1 1 calc R . . . .
C10 C -0.0559(3) 0.4957(3) 0.7990(2) 0.0866(10) Uani 1 1 d . U . . .
H10 H -0.045293 0.439449 0.826432 0.104 Uiso 1 1 calc R . . . .
C3 C -0.2515(3) 0.8804(3) 0.92726(16) 0.0643(8) Uani 1 1 d . U . . .
H3 H -0.297961 0.894692 0.951629 0.077 Uiso 1 1 calc R . . . .
C4 C -0.1933(2) 0.7704(3) 0.85486(16) 0.0618(7) Uani 1 1 d . U . . .
H4 H -0.202620 0.711431 0.829599 0.074 Uiso 1 1 calc R . . . .
C22 C 0.5341(3) 0.6767(3) 1.0157(2) 0.0797(9) Uani 1 1 d . U . . .
H22 H 0.581559 0.623572 1.017089 0.096 Uiso 1 1 calc R . . . .
C31 C 0.1686(3) 0.5145(3) 0.9854(2) 0.0767(9) Uani 1 1 d . U . . .
H31 H 0.151406 0.542642 1.020585 0.092 Uiso 1 1 calc R . . . .
C5 C -0.1717(3) 0.9462(3) 0.92767(16) 0.0635(7) Uani 1 1 d . U . . .
H5 H -0.164790 1.006739 0.951543 0.076 Uiso 1 1 calc R . . . .
C23 C 0.5662(3) 0.7733(3) 1.03755(19) 0.0768(9) Uani 1 1 d . U . . .
H23 H 0.635174 0.785760 1.054349 0.092 Uiso 1 1 calc R . . . .
C24 C 0.4971(3) 0.8514(3) 1.03467(19) 0.0783(9) Uani 1 1 d . U . . .
H24 H 0.519072 0.917534 1.049082 0.094 Uiso 1 1 calc R . . . .
C33 C 0.3463(3) 0.7870(3) 0.80959(17) 0.0717(8) Uani 1 1 d . U . . .
C16 C 0.0059(4) 0.9779(4) 0.6599(2) 0.0883(10) Uani 1 1 d . U . . .
H16 H 0.055635 0.991879 0.637773 0.106 Uiso 1 1 calc R . . . .
C28 C 0.2148(3) 0.7315(3) 1.08335(16) 0.0679(8) Uani 1 1 d . U . . .
H28 H 0.280033 0.702918 1.093495 0.081 Uiso 1 1 calc R . . . .
C32 C 0.1552(3) 0.4076(3) 0.9723(2) 0.0921(11) Uani 1 1 d . U . . .
H32 H 0.128910 0.364917 0.998992 0.111 Uiso 1 1 calc R . . . .
C6 C -0.2623(3) 0.7931(3) 0.89061(18) 0.0710(8) Uani 1 1 d . U . . .
H6 H -0.317050 0.748462 0.889793 0.085 Uiso 1 1 calc R . . . .
C11 C -0.0959(4) 0.4807(3) 0.7373(3) 0.0978(12) Uani 1 1 d . U . . .
H11 H -0.115243 0.414091 0.722603 0.117 Uiso 1 1 calc R . . . .
C17 C 0.0303(3) 0.9187(3) 0.71448(16) 0.0733(9) Uani 1 1 d . U . . .
H17 H 0.096718 0.894457 0.729080 0.088 Uiso 1 1 calc R . . . .
C18 C -0.1633(3) 0.9956(3) 0.67110(19) 0.0785(9) Uani 1 1 d . U . . .
H18 H -0.228854 1.022163 0.656810 0.094 Uiso 1 1 calc R . . . .
C12 C -0.1081(4) 0.5614(4) 0.6967(2) 0.1030(12) Uani 1 1 d . U . . .
H12 H -0.133907 0.549431 0.654210 0.124 Uiso 1 1 calc R . . . .
C34 C 0.2176(3) 0.7003(3) 0.75847(17) 0.0736(9) Uani 1 1 d . U . . .
H34 H 0.152308 0.672938 0.744377 0.088 Uiso 1 1 calc R . . . .
C35 C 0.3801(3) 0.7296(3) 0.76731(19) 0.0769(9) Uani 1 1 d . U . . .
C39 C 0.2177(3) 0.4269(3) 0.8813(2) 0.0789(9) Uani 1 1 d . U . . .
H39 H 0.233962 0.398200 0.846009 0.095 Uiso 1 1 calc R . . . .
C40 C 0.1808(3) 0.3658(3) 0.9205(2) 0.0852(10) Uani 1 1 d . U . . .
H40 H 0.172485 0.294792 0.912537 0.102 Uiso 1 1 calc R . . . .
C41 C 0.0705(3) 0.7991(3) 1.11587(19) 0.0765(9) Uani 1 1 d . U . . .
H41 H 0.038710 0.816778 1.147809 0.092 Uiso 1 1 calc R . . . .
C42 C 0.1668(3) 0.7578(3) 1.13011(18) 0.0797(9) Uani 1 1 d . U . . .
H42 H 0.200080 0.747344 1.171729 0.096 Uiso 1 1 calc R . . . .
C43 C 0.4792(6) 0.7198(6) 0.7581(4) 0.0774(19) Uani 0.5 1 d . U P . .
H43A H 0.488394 0.651073 0.743136 0.116 Uiso 0.5 1 calc GR . P . .
H43B H 0.527785 0.731379 0.797067 0.116 Uiso 0.5 1 calc GR . P . .
H43C H 0.489579 0.770302 0.727963 0.116 Uiso 0.5 1 calc GR . P . .
C44 C 0.4156(6) 0.8583(8) 0.8505(4) 0.089(2) Uani 0.5 1 d . U P . .
H44A H 0.394018 0.928750 0.840461 0.134 Uiso 0.5 1 calc GR . P . .
H44B H 0.483615 0.849052 0.844582 0.134 Uiso 0.5 1 calc GR . P . .
H44C H 0.414896 0.844026 0.893276 0.134 Uiso 0.5 1 calc GR . P . .

loop_
_atom_site_aniso_label
_atom_site_aniso_U_11
_atom_site_aniso_U_22
_atom_site_aniso_U_33
_atom_site_aniso_U_23
_atom_site_aniso_U_13
_atom_site_aniso_U_12
I1 0.06728(13) 0.03864(10) 0.04796(11) -0.00064(8) 0.01450(9) -0.00924(8)
Cu2 0.04808(19) 0.04297(19) 0.04284(18) -0.00738(14) 0.00428(14) 0.00050(14)
P3 0.0401(3) 0.0361(3) 0.0506(4) -0.0004(3) 0.0013(3) -0.0012(3)
P4 0.0459(4) 0.0391(4) 0.0441(4) -0.0062(3) -0.0008(3) -0.0007(3)
C19 0.0429(12) 0.0443(13) 0.0537(14) 0.0038(11) 0.0031(11) -0.0037(10)
C29 0.0452(13) 0.0383(12) 0.0719(16) -0.0007(12) -0.0018(12) -0.0015(11)
C13 0.0557(14) 0.0512(14) 0.0461(13) -0.0014(11) 0.0054(11) 0.0054(12)
C7 0.0481(13) 0.0465(13) 0.0668(15) -0.0145(12) -0.0041(12) 0.0001(12)
C25 0.0479(13) 0.0433(13) 0.0532(13) 0.0036(11) 0.0063(11) -0.0050(11)
C1 0.0471(12) 0.0437(13) 0.0464(13) 0.0003(11) 0.0018(10) -0.0004(11)
C20 0.0519(14) 0.0581(16) 0.0848(19) -0.0045(15) -0.0001(14) 0.0036(13)
C0AA 0.0561(15) 0.0495(14) 0.0620(16) -0.0054(13) 0.0120(12) -0.0036(12)
C14 0.099(2) 0.091(2) 0.0711(19) 0.0212(17) 0.0162(17) 0.0172(19)
N1 0.0733(15) 0.0668(15) 0.0548(13) -0.0173(12) 0.0144(12) 0.0105(13)
C30 0.0595(16) 0.0484(15) 0.0898(19) -0.0103(14) 0.0079(15) 0.0030(13)
N2 0.0946(18) 0.0784(17) 0.0652(15) -0.0215(14) 0.0267(14) 0.0191(15)
C8 0.0598(16) 0.0503(15) 0.0902(19) -0.0075(14) -0.0023(15) -0.0044(14)
C15 0.0625(16) 0.0646(17) 0.0614(16) 0.0079(14) 0.0070(14) 0.0082(14)
C21 0.0556(15) 0.0512(15) 0.0839(19) -0.0014(15) -0.0020(14) -0.0052(13)
C26 0.0526(14) 0.0576(16) 0.0617(16) -0.0016(13) 0.0099(12) -0.0013(13)
C9 0.086(2) 0.0716(18) 0.0769(18) -0.0285(16) -0.0103(17) 0.0012(17)
C27 0.0628(17) 0.0715(18) 0.0780(17) -0.0014(16) 0.0231(14) -0.0031(15)
C10 0.078(2) 0.0550(17) 0.118(2) -0.0094(17) 0.0041(19) -0.0006(16)
C3 0.0613(16) 0.0699(17) 0.0647(16) 0.0078(14) 0.0204(14) 0.0050(14)
C4 0.0585(15) 0.0534(15) 0.0707(17) -0.0036(14) 0.0089(13) -0.0081(13)
C22 0.0525(15) 0.0788(19) 0.100(2) -0.0038(18) 0.0006(16) 0.0067(15)
C31 0.0806(19) 0.0524(16) 0.092(2) 0.0042(15) 0.0094(17) -0.0131(15)
C5 0.0664(17) 0.0608(16) 0.0633(16) -0.0057(14) 0.0150(14) 0.0023(14)
C23 0.0525(16) 0.0782(19) 0.091(2) 0.0038(17) -0.0013(16) -0.0097(14)
C24 0.0636(17) 0.0635(17) 0.097(2) -0.0008(17) -0.0043(16) -0.0158(14)
C33 0.0762(17) 0.0724(18) 0.0684(17) -0.0097(15) 0.0208(15) 0.0068(15)
C16 0.092(2) 0.102(2) 0.0751(19) 0.0228(17) 0.0289(17) 0.0135(19)
C28 0.0648(17) 0.0778(19) 0.0585(15) 0.0102(15) 0.0089(13) 0.0031(15)
C32 0.097(2) 0.0603(18) 0.113(2) 0.0077(18) 0.0125(19) -0.0224(17)
C6 0.0613(16) 0.0691(18) 0.0836(19) 0.0069(15) 0.0187(15) -0.0096(15)
C11 0.090(2) 0.0676(19) 0.124(2) -0.0374(18) 0.001(2) -0.0069(18)
C17 0.0708(18) 0.086(2) 0.0647(17) 0.0134(15) 0.0189(14) 0.0148(16)
C18 0.0800(19) 0.078(2) 0.0715(18) 0.0148(16) 0.0046(16) 0.0180(17)
C12 0.105(2) 0.085(2) 0.101(2) -0.0390(18) -0.012(2) -0.003(2)
C34 0.0798(18) 0.0767(19) 0.0630(17) -0.0226(15) 0.0136(15) 0.0098(16)
C35 0.0841(18) 0.0780(19) 0.0741(18) -0.0080(16) 0.0294(15) 0.0096(16)
C39 0.0725(18) 0.0544(16) 0.105(2) -0.0196(16) 0.0112(17) 0.0042(15)
C40 0.0761(19) 0.0517(17) 0.120(2) -0.0092(17) 0.0063(18) -0.0083(15)
C41 0.0817(18) 0.081(2) 0.0751(17) -0.0014(17) 0.0350(16) -0.0072(16)
C42 0.0863(19) 0.093(2) 0.0601(17) 0.0089(17) 0.0172(15) -0.0037(18)
C43 0.091(4) 0.082(4) 0.074(4) -0.003(3) 0.049(3) 0.000(4)
C44 0.078(4) 0.105(5) 0.089(4) -0.015(4) 0.028(3) -0.003(4)

loop_
_atom_type_symbol
_atom_type_description
_atom_type_scat_dispersion_real
_atom_type_scat_dispersion_imag
_atom_type_scat_source
C C 0.0033 0.0016 'International Tables Vol C Tables 4.2.6.8 and 6.1.1.4'
H H 0.0000 0.0000 'International Tables Vol C Tables 4.2.6.8 and 6.1.1.4'
Cu Cu 0.3201 1.2651 'International Tables Vol C Tables 4.2.6.8 and 6.1.1.4'
I I -0.4742 1.8119 'International Tables Vol C Tables 4.2.6.8 and 6.1.1.4'
N N 0.0061 0.0033 'International Tables Vol C Tables 4.2.6.8 and 6.1.1.4'
P P 0.1023 0.0942 'International Tables Vol C Tables 4.2.6.8 and 6.1.1.4'

loop_
_geom_angle_atom_site_label_1
_geom_angle_atom_site_label_2
_geom_angle_atom_site_label_3
_geom_angle
_geom_angle_site_symmetry_1
_geom_angle_site_symmetry_3
_geom_angle_publ_flag
P3 Cu2 I1 107.08(2) . . ?
P4 Cu2 I1 105.31(2) . . ?
P4 Cu2 P3 123.46(3) . . ?
N1 Cu2 I1 107.38(9) . . ?
N1 Cu2 P3 105.07(8) . . ?
N1 Cu2 P4 107.70(8) . . ?
C19 P3 Cu2 115.71(10) . . ?
C19 P3 C29 103.30(13) . . ?
C29 P3 Cu2 113.96(11) . . ?
C25 P3 Cu2 115.34(10) . . ?
C25 P3 C19 102.79(14) . . ?
C25 P3 C29 104.17(15) . . ?
C13 P4 Cu2 115.02(10) . . ?
C13 P4 C1 102.63(13) . . ?
C7 P4 Cu2 110.87(10) . . ?
C7 P4 C13 103.58(14) . . ?
C7 P4 C1 102.45(14) . . ?
C1 P4 Cu2 120.34(9) . . ?
C20 C19 P3 124.3(2) . . ?
C20 C19 C21 118.1(3) . . ?
C21 C19 P3 117.5(2) . . ?
C30 C29 P3 118.2(3) . . ?
C30 C29 C31 118.6(3) . . ?
C31 C29 P3 123.1(3) . . ?
C15 C13 P4 123.1(3) . . ?
C17 C13 P4 118.5(2) . . ?
C17 C13 C15 118.4(3) . . ?
C8 C7 P4 117.8(2) . . ?
C8 C7 C9 118.5(3) . . ?
C9 C7 P4 123.7(3) . . ?
C26 C25 P3 117.9(2) . . ?
C26 C25 C28 117.6(3) . . ?
C28 C25 P3 124.5(2) . . ?
C0AA C1 P4 118.0(2) . . ?
C0AA C1 C4 117.6(3) . . ?
C4 C1 P4 124.4(2) . . ?
C19 C20 C22 120.9(3) . . ?
C1 C0AA C5 121.4(3) . . ?
C18 C14 C16 120.0(4) . . ?
C33 N1 Cu2 126.4(2) . . ?
C34 N1 Cu2 126.7(3) . . ?
C34 N1 C33 105.7(3) . . ?
C29 C30 C39 120.9(4) . . ?
C34 N2 C35 108.6(3) . . ?
C7 C8 C10 121.0(4) . . ?
C13 C15 C18 120.2(3) . . ?
C19 C21 C24 120.4(3) . . ?
C27 C26 C25 121.7(3) . . ?
C7 C9 C12 119.6(4) . . ?
C41 C27 C26 119.7(4) . . ?
C11 C10 C8 119.5(4) . . ?
C5 C3 C6 119.2(3) . . ?
C6 C4 C1 120.6(3) . . ?
C23 C22 C20 120.3(4) . . ?
C29 C31 C32 119.3(4) . . ?
C3 C5 C0AA 120.2(3) . . ?
C24 C23 C22 119.8(3) . . ?
C23 C24 C21 120.4(3) . . ?
N1 C33 C44 130.6(4) . . ?
C35 C33 N1 109.4(3) . . ?
C35 C33 C44 120.0(5) . . ?
C14 C16 C17 120.1(4) . . ?
C42 C28 C25 120.4(3) . . ?
C40 C32 C31 120.5(4) . . ?
C3 C6 C4 120.9(3) . . ?
C10 C11 C12 120.8(4) . . ?
C13 C17 C16 120.5(4) . . ?
C14 C18 C15 120.8(4) . . ?
C11 C12 C9 120.7(4) . . ?
N1 C34 N2 110.5(4) . . ?
N2 C35 C43 124.9(5) . . ?
C33 C35 N2 105.8(3) . . ?
C33 C35 C43 129.3(5) . . ?
C40 C39 C30 120.5(4) . . ?
C39 C40 C32 120.2(4) . . ?
C27 C41 C42 120.3(4) . . ?
C41 C42 C28 120.5(4) . . ?

loop_
_geom_bond_atom_site_label_1
_geom_bond_atom_site_label_2
_geom_bond_distance
_geom_bond_site_symmetry_2
_geom_bond_publ_flag
I1 Cu2 2.6791(4) . ?
Cu2 P3 2.2876(8) . ?
Cu2 P4 2.2768(8) . ?
Cu2 N1 2.061(3) . ?
P3 C19 1.832(3) . ?
P3 C29 1.833(3) . ?
P3 C25 1.812(3) . ?
P4 C13 1.828(3) . ?
P4 C7 1.825(3) . ?
P4 C1 1.828(3) . ?
C19 C20 1.381(4) . ?
C19 C21 1.383(4) . ?
C29 C30 1.379(5) . ?
C29 C31 1.391(5) . ?
C13 C15 1.387(4) . ?
C13 C17 1.383(5) . ?
C7 C8 1.379(5) . ?
C7 C9 1.384(5) . ?
C25 C26 1.382(4) . ?
C25 C28 1.393(4) . ?
C1 C0AA 1.381(4) . ?
C1 C4 1.387(4) . ?
C20 C22 1.389(5) . ?
C0AA C5 1.381(4) . ?
C14 C16 1.368(6) . ?
C14 C18 1.353(6) . ?
N1 C33 1.380(5) . ?
N1 C34 1.310(4) . ?
C30 C39 1.393(5) . ?
N2 C34 1.331(5) . ?
N2 C35 1.355(5) . ?
C8 C10 1.388(5) . ?
C15 C18 1.389(5) . ?
C21 C24 1.395(5) . ?
C26 C27 1.374(5) . ?
C9 C12 1.390(6) . ?
C27 C41 1.359(5) . ?
C10 C11 1.352(7) . ?
C3 C5 1.364(5) . ?
C3 C6 1.368(5) . ?
C4 C6 1.379(5) . ?
C22 C23 1.363(5) . ?
C31 C32 1.405(5) . ?
C23 C24 1.359(5) . ?
C33 C35 1.344(5) . ?
C33 C44 1.459(9) . ?
C16 C17 1.393(5) . ?
C28 C42 1.375(5) . ?
C32 C40 1.371(6) . ?
C11 C12 1.353(7) . ?
C35 C43 1.400(8) . ?
C39 C40 1.342(6) . ?
C41 C42 1.368(5) . ?
